data_4105854
loop_
_publ_author_name
'Evan R. King'
'Elisabeth T. Hennessy'
'Theodore A. Betley'

_publ_contact_author_address
;Department of Chemistry and Chemical Biology
Harvard University
Mallinckrodt 306E
12 Oxford Street
Cambridge, MA 02138
;
_publ_contact_author_email betley@chemistry.harvard.edu
_publ_contact_author_name 'Professor Theodore A. Betley'
_publ_contact_author_phone 617-496-9944
_publ_section_title
;
 Catalytic C-H Bond Amination from High-Spin Iron Imido Complexes
;
_journal_name_full 'Journal of the American Chemical Society'
_journal_page_first 4917
_journal_page_last 4923
_journal_paper_doi 10.1021/ja110066j
_journal_volume 133
_journal_year 2011
_chemical_formula_moiety 'C66 H50 N2, 3(C6 H6)'
_chemical_formula_sum 'C84 H68 N2'
_chemical_formula_weight 1105.40
_chemical_name_common (ArDpme)H
_chemical_name_systematic
;
5-mesityl-1,9-di(2,4,6-triphenylphenyl)dipyrromethene
;
_space_group_crystal_system triclinic
_space_group_IT_number 2
_space_group_name_Hall '-P 1'
_space_group_name_H-M_alt 'P -1'
_symmetry_space_group_name_Hall '-P 1'
_symmetry_space_group_name_H-M 'P -1'
_atom_sites_solution_hydrogens geom
_atom_sites_solution_primary direct
_atom_sites_solution_secondary difmap
_audit_creation_method SHELXL-97
_cell_angle_alpha 75.509(2)
_cell_angle_beta 85.664(2)
_cell_angle_gamma 65.022(2)
_cell_formula_units_Z 2
_cell_length_a 12.5350(5)
_cell_length_b 13.6512(6)
_cell_length_c 20.4250(8)
_cell_measurement_reflns_used 16710
_cell_measurement_temperature 100(2)
_cell_measurement_theta_max 27.74
_cell_measurement_theta_min 2.187
_cell_volume 3065.6(2)
_computing_cell_refinement 'SAINT (Bruker AXS, 2009)'
_computing_data_collection 'APEX II (Bruker AXS, 2009)'
_computing_data_reduction 'SADABS (Bruker AXS, 2009)'
_computing_molecular_graphics
;
OLEX2: a complete structure solution, refinement and analysis program. 
Dolomanov et al., J. Appl. Cryst. (2009). 42, 339-341
;
_computing_publication_material
;
OLEX2: a complete structure solution, refinement and analysis program. 
Dolomanov et al., J. Appl. Cryst. (2009). 42, 339-341
;
_computing_structure_refinement 'SHELXL-97 (Sheldrick, 1997)'
_computing_structure_solution
;
A short history of SHELX (Sheldrick, 2007)/Bruker
;
_diffrn_ambient_temperature 99.84
_diffrn_detector_area_resol_mean 8.0
_diffrn_measured_fraction_theta_full 0.999
_diffrn_measured_fraction_theta_max 0.999
_diffrn_measurement_device_type 'Bruker APEX-II CCD'
_diffrn_measurement_method '\f and \w scans'
_diffrn_radiation_monochromator graphite
_diffrn_radiation_source 'fine-focus sealed tube'
_diffrn_radiation_type 'MO K\a'
_diffrn_radiation_wavelength 0.71073
_diffrn_reflns_av_R_equivalents 0.0342
_diffrn_reflns_av_sigmaI/netI 0.0326
_diffrn_reflns_limit_h_max 15
_diffrn_reflns_limit_h_min -15
_diffrn_reflns_limit_k_max 17
_diffrn_reflns_limit_k_min -17
_diffrn_reflns_limit_l_max 25
_diffrn_reflns_limit_l_min -25
_diffrn_reflns_number 41971
_diffrn_reflns_theta_full 26.37
_diffrn_reflns_theta_max 26.37
_diffrn_reflns_theta_min 1.76
_diffrn_source 'sealed tube'
_diffrn_source_current 30.0
_diffrn_source_power 1.5
_diffrn_source_voltage 50.0
_exptl_absorpt_coefficient_mu 0.068
_exptl_absorpt_correction_T_max 0.7456
_exptl_absorpt_correction_T_min 0.6176
_exptl_absorpt_correction_type multi-scan
_exptl_absorpt_process_details
;
 SADABS-2008/1 (Bruker,2008) was used for absorption correction.
 R(int) was 0.0834 before and 0.0489 after correction.
 The Ratio of minimum to maximum transmission is 0.828326180258.
 The \l/2 correction factor is Not present
;
_exptl_crystal_colour red
_exptl_crystal_colour_lustre clear
_exptl_crystal_colour_modifier dark
_exptl_crystal_colour_primary red
_exptl_crystal_density_diffrn 1.198
_exptl_crystal_description hexagon
_exptl_crystal_F_000 1172
_exptl_crystal_size_max 0.82
_exptl_crystal_size_mid 0.43
_exptl_crystal_size_min 0.39
_refine_diff_density_max 0.562
_refine_diff_density_min -0.261
_refine_diff_density_rms 0.036
_refine_ls_extinction_method none
_refine_ls_goodness_of_fit_ref 1.022
_refine_ls_hydrogen_treatment mixed
_refine_ls_matrix_type full
_refine_ls_number_parameters 781
_refine_ls_number_reflns 12519
_refine_ls_number_restraints 1
_refine_ls_restrained_S_all 1.022
_refine_ls_R_factor_all 0.0564
_refine_ls_R_factor_gt 0.0426
_refine_ls_shift/su_max 0.001
_refine_ls_shift/su_mean 0.000
_refine_ls_structure_factor_coef Fsqd
_refine_ls_weighting_details
;
calc w=1/[\s^2^(Fo^2^)+(0.0476P)^2^+0.9970P] where P=(Fo^2^+2Fc^2^)/3
;
_refine_ls_weighting_scheme calc
_refine_ls_wR_factor_gt 0.1042
_refine_ls_wR_factor_ref 0.1138
_reflns_number_gt 9929
_reflns_number_total 12519
_reflns_threshold_expression >2sigma(I)
_cod_data_source_file ja110066j_si_002_3.cif
_cod_data_source_block ArDpmeH
_cod_database_code 4105854

loop_
_space_group_symop_id
_space_group_symop_operation_xyz
1 'x, y, z'
2 '-x, -y, -z'

loop_
_atom_site_label
_atom_site_type_symbol
_atom_site_fract_x
_atom_site_fract_y
_atom_site_fract_z
_atom_site_U_iso_or_equiv
_atom_site_adp_type
_atom_site_occupancy
_atom_site_symmetry_multiplicity
_atom_site_calc_flag
_atom_site_refinement_flags
N2 N 0.85657(9) 0.57051(9) 0.27731(5) 0.0250(2) Uani 1 1 d .
N1 N 0.91325(10) 0.35739(10) 0.28502(6) 0.0259(2) Uani 1 1 d D
H1 H 0.8579(12) 0.4245(11) 0.2732(8) 0.031 Uiso 1 1 d D
C1 C 0.80476(12) 0.67806(11) 0.27004(6) 0.0249(3) Uani 1 1 d .
C91 C 1.14469(12) 0.38798(11) 0.37365(7) 0.0256(3) Uani 1 1 d .
C9 C 0.91929(12) 0.26299(11) 0.27348(7) 0.0276(3) Uani 1 1 d .
C55 C 0.67274(12) 0.33803(11) 0.15073(7) 0.0278(3) Uani 1 1 d .
H55 H 0.6383 0.3908 0.1095 0.033 Uiso 1 1 calc R
C3 C 0.96737(12) 0.62605(11) 0.33184(7) 0.0274(3) Uani 1 1 d .
H3 H 1.0287 0.6240 0.3575 0.033 Uiso 1 1 calc R
C6 C 1.01558(11) 0.33848(11) 0.31576(7) 0.0259(3) Uani 1 1 d .
C15 C 0.67867(11) 0.83996(11) 0.18115(6) 0.0246(3) Uani 1 1 d .
C92 C 1.14435(12) 0.35581(11) 0.44377(7) 0.0290(3) Uani 1 1 d .
C13 C 0.47613(12) 0.87701(11) 0.16174(7) 0.0268(3) Uani 1 1 d .
C41 C 0.77866(12) 0.87026(11) 0.16123(6) 0.0252(3) Uani 1 1 d .
C10 C 0.69194(11) 0.74527(11) 0.23197(7) 0.0250(3) Uani 1 1 d .
C4 C 0.95902(11) 0.53343(11) 0.31576(6) 0.0249(3) Uani 1 1 d .
C71 C 0.52687(12) 0.25799(11) 0.14774(7) 0.0295(3) Uani 1 1 d .
C32 C 0.25979(12) 0.98885(12) 0.16193(7) 0.0309(3) Uani 1 1 d .
H32 H 0.2632 0.9649 0.2099 0.037 Uiso 1 1 calc R
C31 C 0.36125(12) 0.95063(11) 0.12608(7) 0.0270(3) Uani 1 1 d .
C81 C 0.82026(12) 0.41585(12) 0.14298(7) 0.0282(3) Uani 1 1 d .
C12 C 0.49062(12) 0.78159(11) 0.21127(7) 0.0279(3) Uani 1 1 d .
H12 H 0.4265 0.7611 0.2212 0.033 Uiso 1 1 calc R
C14 C 0.57101(12) 0.90449(11) 0.14696(7) 0.0260(3) Uani 1 1 d .
H14 H 0.5621 0.9691 0.1126 0.031 Uiso 1 1 calc R
C51 C 0.81964(12) 0.26168(11) 0.24105(7) 0.0274(3) Uani 1 1 d .
C61 C 0.81221(13) 0.10884(12) 0.33917(7) 0.0311(3) Uani 1 1 d .
C5 C 1.03520(11) 0.42361(11) 0.33338(6) 0.0251(3) Uani 1 1 d .
C96 C 1.24719(12) 0.38434(12) 0.34080(7) 0.0297(3) Uani 1 1 d .
C56 C 0.76966(12) 0.33742(11) 0.17954(7) 0.0276(3) Uani 1 1 d .
C42 C 0.88597(12) 0.79174(12) 0.14687(7) 0.0278(3) Uani 1 1 d .
H42 H 0.8961 0.7172 0.1518 0.033 Uiso 1 1 calc R
C11 C 0.59738(12) 0.71561(11) 0.24661(7) 0.0266(3) Uani 1 1 d .
C43 C 0.97754(13) 0.82060(13) 0.12567(7) 0.0328(3) Uani 1 1 d .
H43 H 1.0503 0.7664 0.1154 0.039 Uiso 1 1 calc R
C7 C 1.08843(13) 0.22648(12) 0.32362(7) 0.0307(3) Uani 1 1 d .
H7 H 1.1657 0.1888 0.3435 0.037 Uiso 1 1 calc R
C54 C 0.62472(12) 0.26339(11) 0.18060(7) 0.0280(3) Uani 1 1 d .
C53 C 0.67459(12) 0.18997(11) 0.24132(7) 0.0291(3) Uani 1 1 d .
H53 H 0.6421 0.1389 0.2626 0.035 Uiso 1 1 calc R
C35 C 0.24699(13) 1.05651(13) 0.02305(8) 0.0351(3) Uani 1 1 d .
H35 H 0.2426 1.0789 -0.0250 0.042 Uiso 1 1 calc R
C93 C 1.24849(13) 0.31745(12) 0.48032(7) 0.0335(3) Uani 1 1 d .
H93 H 1.2487 0.2958 0.5283 0.040 Uiso 1 1 calc R
C95 C 1.34930(13) 0.34439(12) 0.37939(8) 0.0351(3) Uani 1 1 d .
H95 H 1.4199 0.3406 0.3573 0.042 Uiso 1 1 calc R
C52 C 0.77028(12) 0.18785(11) 0.27248(7) 0.0287(3) Uani 1 1 d .
C82 C 0.93899(13) 0.37798(13) 0.12897(7) 0.0336(3) Uani 1 1 d .
H82 H 0.9890 0.3009 0.1431 0.040 Uiso 1 1 calc R
C33 C 0.15411(13) 1.06132(13) 0.12853(8) 0.0353(3) Uani 1 1 d .
H33 H 0.0852 1.0879 0.1536 0.042 Uiso 1 1 calc R
C76 C 0.51540(13) 0.28337(13) 0.07808(8) 0.0355(3) Uani 1 1 d .
H76 H 0.5689 0.3076 0.0511 0.043 Uiso 1 1 calc R
C8 C 1.02841(13) 0.17929(12) 0.29728(7) 0.0322(3) Uani 1 1 d .
H8 H 1.0569 0.1034 0.2958 0.039 Uiso 1 1 calc R
C21 C 0.60756(12) 0.61678(11) 0.30110(7) 0.0299(3) Uani 1 1 d .
C2 C 0.87111(12) 0.71664(11) 0.30344(7) 0.0284(3) Uani 1 1 d .
H2 H 0.8509 0.7913 0.3051 0.034 Uiso 1 1 calc R
C36 C 0.35322(13) 0.98497(12) 0.05636(7) 0.0310(3) Uani 1 1 d .
H36 H 0.4219 0.9589 0.0310 0.037 Uiso 1 1 calc R
C83 C 0.98518(14) 0.45105(14) 0.09472(8) 0.0372(3) Uani 1 1 d .
H83 H 1.0665 0.4240 0.0851 0.045 Uiso 1 1 calc R
C22 C 0.63864(13) 0.60766(13) 0.36666(8) 0.0375(3) Uani 1 1 d .
H22 H 0.6506 0.6664 0.3770 0.045 Uiso 1 1 calc R
C94 C 1.35239(13) 0.30983(12) 0.44879(8) 0.0358(3) Uani 1 1 d .
C86 C 0.74969(13) 0.52828(12) 0.12196(7) 0.0307(3) Uani 1 1 d .
H86 H 0.6680 0.5557 0.1308 0.037 Uiso 1 1 calc R
C46 C 0.76591(13) 0.97794(12) 0.15436(7) 0.0297(3) Uani 1 1 d .
H46 H 0.6928 1.0329 0.1636 0.036 Uiso 1 1 calc R
C97 C 1.03278(14) 0.36296(13) 0.47900(7) 0.0355(3) Uani 1 1 d .
H97B H 0.9712 0.4387 0.4643 0.053 Uiso 1 1 calc R
H97C H 1.0467 0.3447 0.5280 0.053 Uiso 1 1 calc R
H97A H 1.0075 0.3102 0.4677 0.053 Uiso 1 1 calc R
C45 C 0.85909(14) 1.00615(13) 0.13411(8) 0.0373(3) Uani 1 1 d .
H45 H 0.8503 1.0799 0.1304 0.045 Uiso 1 1 calc R
C85 C 0.79657(14) 0.60146(13) 0.08818(7) 0.0345(3) Uani 1 1 d .
H85 H 0.7472 0.6788 0.0744 0.041 Uiso 1 1 calc R
C62 C 0.82766(13) 0.14230(13) 0.39498(8) 0.0349(3) Uani 1 1 d .
H62 H 0.8163 0.2171 0.3903 0.042 Uiso 1 1 calc R
C34 C 0.14753(13) 1.09546(12) 0.05921(8) 0.0354(3) Uani 1 1 d .
H34 H 0.0744 1.1458 0.0364 0.042 Uiso 1 1 calc R
C72 C 0.44744(13) 0.22292(12) 0.18576(8) 0.0359(3) Uani 1 1 d .
H72 H 0.4540 0.2048 0.2338 0.043 Uiso 1 1 calc R
C73 C 0.35890(14) 0.21409(13) 0.15469(9) 0.0421(4) Uani 1 1 d .
H73 H 0.3050 0.1901 0.1813 0.051 Uiso 1 1 calc R
C84 C 0.91423(14) 0.56289(13) 0.07443(7) 0.0367(3) Uani 1 1 d .
H84 H 0.9463 0.6132 0.0510 0.044 Uiso 1 1 calc R
C99 C 1.24591(14) 0.42339(14) 0.26539(8) 0.0387(4) Uani 1 1 d .
H99A H 1.2184 0.3806 0.2444 0.058 Uiso 1 1 calc R
H99C H 1.3256 0.4124 0.2509 0.058 Uiso 1 1 calc R
H99B H 1.1928 0.5026 0.2515 0.058 Uiso 1 1 calc R
C25 C 0.60294(14) 0.43796(13) 0.33817(10) 0.0450(4) Uani 1 1 d .
H25 H 0.5907 0.3790 0.3283 0.054 Uiso 1 1 calc R
C63 C 0.85920(14) 0.06835(14) 0.45704(8) 0.0413(4) Uani 1 1 d .
H63 H 0.8694 0.0923 0.4950 0.050 Uiso 1 1 calc R
C44 C 0.96435(14) 0.92765(14) 0.11932(8) 0.0382(4) Uani 1 1 d .
H44 H 1.0279 0.9474 0.1047 0.046 Uiso 1 1 calc R
C26 C 0.58865(12) 0.53154(12) 0.28731(8) 0.0352(3) Uani 1 1 d .
H26 H 0.5658 0.5370 0.2428 0.042 Uiso 1 1 calc R
C66 C 0.83035(15) -0.00064(13) 0.34749(8) 0.0401(4) Uani 1 1 d .
H66 H 0.8212 -0.0254 0.3096 0.048 Uiso 1 1 calc R
C74 C 0.34866(14) 0.23978(14) 0.08554(9) 0.0449(4) Uani 1 1 d .
H74 H 0.2876 0.2340 0.0642 0.054 Uiso 1 1 calc R
C75 C 0.42703(14) 0.27393(14) 0.04734(9) 0.0426(4) Uani 1 1 d .
H75 H 0.4205 0.2912 -0.0006 0.051 Uiso 1 1 calc R
C98 C 1.46527(15) 0.26478(15) 0.48925(9) 0.0474(4) Uani 1 1 d .
H98C H 1.4732 0.3256 0.5025 0.071 Uiso 1 1 calc R
H98B H 1.5318 0.2305 0.4618 0.071 Uiso 1 1 calc R
H98A H 1.4645 0.2088 0.5299 0.071 Uiso 1 1 calc R
C24 C 0.63469(15) 0.42978(14) 0.40266(9) 0.0491(5) Uani 1 1 d .
H24 H 0.6444 0.3653 0.4374 0.059 Uiso 1 1 calc R
C64 C 0.87613(16) -0.04039(14) 0.46463(8) 0.0471(4) Uani 1 1 d .
H64 H 0.8979 -0.0914 0.5077 0.057 Uiso 1 1 calc R
C65 C 0.86145(17) -0.07442(14) 0.40987(9) 0.0497(4) Uani 1 1 d .
H65 H 0.8728 -0.1493 0.4149 0.060 Uiso 1 1 calc R
C23 C 0.65238(15) 0.51436(14) 0.41710(9) 0.0467(4) Uani 1 1 d .
H23 H 0.6742 0.5089 0.4619 0.056 Uiso 1 1 calc R
C1U C 0.49267(18) 0.93867(15) 0.32656(9) 0.0527(5) Uani 1 1 d .
H1U H 0.5317 0.9075 0.2901 0.063 Uiso 1 1 calc R
C4U C 0.3724(2) 1.03618(17) 0.42526(11) 0.0640(6) Uani 1 1 d .
H4U H 0.3272 1.0729 0.4584 0.077 Uiso 1 1 calc R
C5U C 0.33018(18) 0.98173(17) 0.39616(10) 0.0603(5) Uani 1 1 d .
H5U H 0.2580 0.9774 0.4103 0.072 Uiso 1 1 calc R
C6U C 0.38973(18) 0.93289(17) 0.34686(9) 0.0562(5) Uani 1 1 d .
H6U H 0.3594 0.8943 0.3263 0.067 Uiso 1 1 calc R
C3U C 0.4768(2) 1.04096(17) 0.40926(11) 0.0686(6) Uani 1 1 d .
H3U H 0.5063 1.0780 0.4317 0.082 Uiso 1 1 calc R
C2U C 0.5415(2) 0.98866(17) 0.35760(11) 0.0652(6) Uani 1 1 d .
H2U H 0.6161 0.9886 0.3452 0.078 Uiso 1 1 calc R
C5S C 0.28041(15) 0.65156(15) 0.31335(9) 0.0469(4) Uani 1 1 d .
H5S H 0.3252 0.5874 0.2967 0.056 Uiso 1 1 calc R
C3S C 0.12435(15) 0.83103(15) 0.29822(9) 0.0462(4) Uani 1 1 d .
H3S H 0.0617 0.8922 0.2710 0.055 Uiso 1 1 calc R
C4S C 0.18987(15) 0.73938(16) 0.27445(9) 0.0483(4) Uani 1 1 d .
H4S H 0.1726 0.7364 0.2307 0.058 Uiso 1 1 calc R
C6S C 0.30667(18) 0.65549(16) 0.37554(10) 0.0585(5) Uani 1 1 d .
H6S H 0.3703 0.5949 0.4023 0.070 Uiso 1 1 calc R
C2S C 0.14870(19) 0.83488(17) 0.36071(10) 0.0625(5) Uani 1 1 d .
H2S H 0.1021 0.8981 0.3779 0.075 Uiso 1 1 calc R
C1S C 0.2409(2) 0.7472(2) 0.39931(11) 0.0797(8) Uani 1 1 d .
H1S H 0.2589 0.7505 0.4428 0.096 Uiso 1 1 calc R
C5B C 0.21834(14) 0.60196(13) 0.03082(8) 0.0376(3) Uani 1 1 d .
H5B H 0.1889 0.5618 0.0112 0.045 Uiso 1 1 calc R
C4B C 0.19377(14) 0.71093(14) 0.00035(8) 0.0388(4) Uani 1 1 d .
H4B H 0.1473 0.7462 -0.0405 0.047 Uiso 1 1 calc R
C3B C 0.23600(15) 0.76940(14) 0.02856(8) 0.0434(4) Uani 1 1 d .
H3B H 0.2184 0.8452 0.0075 0.052 Uiso 1 1 calc R
C6B C 0.28526(15) 0.55099(14) 0.08953(8) 0.0435(4) Uani 1 1 d .
H6B H 0.3022 0.4754 0.1108 0.052 Uiso 1 1 calc R
C1B C 0.32795(16) 0.60908(16) 0.11778(9) 0.0491(4) Uani 1 1 d .
H1B H 0.3745 0.5737 0.1586 0.059 Uiso 1 1 calc R
C2B C 0.30339(17) 0.71829(16) 0.08704(9) 0.0486(4) Uani 1 1 d .
H2B H 0.3333 0.7584 0.1065 0.058 Uiso 1 1 calc R

loop_
_atom_site_aniso_label
_atom_site_aniso_U_11
_atom_site_aniso_U_22
_atom_site_aniso_U_33
_atom_site_aniso_U_23
_atom_site_aniso_U_13
_atom_site_aniso_U_12
N2 0.0249(6) 0.0239(6) 0.0246(6) -0.0035(4) -0.0029(4) -0.0093(5)
N1 0.0263(6) 0.0221(6) 0.0278(6) -0.0047(5) -0.0059(5) -0.0083(5)
C1 0.0272(7) 0.0243(7) 0.0231(6) -0.0036(5) -0.0003(5) -0.0116(6)
C91 0.0271(7) 0.0212(6) 0.0280(7) -0.0042(5) -0.0062(5) -0.0094(5)
C9 0.0315(7) 0.0248(7) 0.0271(7) -0.0052(5) -0.0040(5) -0.0121(6)
C55 0.0286(7) 0.0253(7) 0.0280(7) -0.0059(6) -0.0055(5) -0.0090(6)
C3 0.0305(7) 0.0291(7) 0.0248(7) -0.0047(5) -0.0030(5) -0.0148(6)
C6 0.0247(7) 0.0273(7) 0.0243(6) -0.0041(5) -0.0043(5) -0.0098(6)
C15 0.0264(7) 0.0225(7) 0.0244(6) -0.0069(5) -0.0007(5) -0.0086(5)
C92 0.0336(7) 0.0244(7) 0.0294(7) -0.0028(6) -0.0061(6) -0.0133(6)
C13 0.0266(7) 0.0272(7) 0.0250(7) -0.0060(5) -0.0023(5) -0.0096(6)
C41 0.0275(7) 0.0270(7) 0.0207(6) -0.0023(5) -0.0042(5) -0.0121(6)
C10 0.0261(7) 0.0226(7) 0.0251(6) -0.0065(5) -0.0017(5) -0.0084(5)
C4 0.0252(7) 0.0273(7) 0.0227(6) -0.0042(5) -0.0020(5) -0.0120(6)
C71 0.0264(7) 0.0225(7) 0.0388(8) -0.0094(6) -0.0058(6) -0.0070(6)
C32 0.0312(7) 0.0321(8) 0.0294(7) -0.0048(6) -0.0020(6) -0.0144(6)
C31 0.0267(7) 0.0243(7) 0.0306(7) -0.0045(5) -0.0043(5) -0.0115(6)
C81 0.0339(7) 0.0305(7) 0.0236(7) -0.0065(6) -0.0051(5) -0.0157(6)
C12 0.0273(7) 0.0286(7) 0.0299(7) -0.0067(6) 0.0001(5) -0.0137(6)
C14 0.0280(7) 0.0232(7) 0.0242(6) -0.0029(5) -0.0022(5) -0.0094(6)
C51 0.0281(7) 0.0227(7) 0.0312(7) -0.0083(6) -0.0051(5) -0.0084(6)
C61 0.0312(7) 0.0266(7) 0.0342(8) -0.0036(6) -0.0064(6) -0.0115(6)
C5 0.0257(7) 0.0277(7) 0.0218(6) -0.0039(5) -0.0015(5) -0.0117(6)
C96 0.0293(7) 0.0271(7) 0.0322(7) -0.0053(6) -0.0033(6) -0.0117(6)
C56 0.0283(7) 0.0242(7) 0.0302(7) -0.0086(6) -0.0026(5) -0.0091(6)
C42 0.0291(7) 0.0274(7) 0.0255(7) -0.0039(5) -0.0046(5) -0.0108(6)
C11 0.0280(7) 0.0247(7) 0.0265(7) -0.0053(5) -0.0008(5) -0.0107(6)
C43 0.0290(7) 0.0399(8) 0.0284(7) -0.0065(6) -0.0007(6) -0.0143(6)
C7 0.0281(7) 0.0269(7) 0.0336(7) -0.0059(6) -0.0081(6) -0.0076(6)
C54 0.0272(7) 0.0251(7) 0.0319(7) -0.0097(6) -0.0037(6) -0.0087(6)
C53 0.0319(7) 0.0241(7) 0.0331(7) -0.0074(6) -0.0029(6) -0.0125(6)
C35 0.0382(8) 0.0361(8) 0.0297(7) -0.0022(6) -0.0081(6) -0.0159(7)
C93 0.0410(8) 0.0306(8) 0.0290(7) -0.0013(6) -0.0107(6) -0.0162(7)
C95 0.0275(7) 0.0348(8) 0.0432(9) -0.0067(7) -0.0035(6) -0.0140(6)
C52 0.0319(7) 0.0222(7) 0.0316(7) -0.0078(6) -0.0050(6) -0.0092(6)
C82 0.0359(8) 0.0330(8) 0.0323(8) -0.0085(6) -0.0035(6) -0.0137(7)
C33 0.0267(7) 0.0351(8) 0.0437(9) -0.0090(7) -0.0008(6) -0.0124(6)
C76 0.0308(8) 0.0385(8) 0.0386(8) -0.0124(7) -0.0048(6) -0.0131(7)
C8 0.0338(8) 0.0232(7) 0.0376(8) -0.0073(6) -0.0084(6) -0.0084(6)
C21 0.0228(7) 0.0265(7) 0.0349(8) -0.0006(6) 0.0005(5) -0.0087(6)
C2 0.0337(7) 0.0239(7) 0.0286(7) -0.0058(5) -0.0039(6) -0.0127(6)
C36 0.0305(7) 0.0311(7) 0.0307(7) -0.0057(6) -0.0016(6) -0.0126(6)
C83 0.0368(8) 0.0476(9) 0.0335(8) -0.0124(7) 0.0030(6) -0.0225(7)
C22 0.0346(8) 0.0372(8) 0.0341(8) 0.0005(6) -0.0016(6) -0.0134(7)
C94 0.0353(8) 0.0304(8) 0.0414(8) -0.0023(6) -0.0139(6) -0.0143(7)
C86 0.0330(7) 0.0313(8) 0.0290(7) -0.0057(6) -0.0048(6) -0.0144(6)
C46 0.0328(7) 0.0263(7) 0.0280(7) -0.0043(6) -0.0036(6) -0.0111(6)
C97 0.0408(8) 0.0389(8) 0.0267(7) -0.0029(6) -0.0026(6) -0.0188(7)
C45 0.0456(9) 0.0327(8) 0.0383(8) -0.0028(6) -0.0037(7) -0.0231(7)
C85 0.0459(9) 0.0323(8) 0.0281(7) -0.0039(6) -0.0070(6) -0.0195(7)
C62 0.0380(8) 0.0302(8) 0.0349(8) -0.0067(6) -0.0065(6) -0.0120(7)
C34 0.0282(7) 0.0318(8) 0.0429(9) -0.0026(7) -0.0119(6) -0.0108(6)
C72 0.0335(8) 0.0302(8) 0.0441(9) -0.0078(7) -0.0048(6) -0.0130(6)
C73 0.0339(8) 0.0370(9) 0.0597(11) -0.0108(8) -0.0042(7) -0.0183(7)
C84 0.0475(9) 0.0438(9) 0.0292(7) -0.0075(7) 0.0016(6) -0.0296(8)
C99 0.0332(8) 0.0477(9) 0.0349(8) -0.0084(7) 0.0023(6) -0.0177(7)
C25 0.0324(8) 0.0273(8) 0.0702(12) -0.0044(8) 0.0105(8) -0.0133(7)
C63 0.0452(9) 0.0431(9) 0.0323(8) -0.0072(7) -0.0067(7) -0.0152(8)
C44 0.0365(8) 0.0475(9) 0.0367(8) -0.0040(7) -0.0007(6) -0.0263(7)
C26 0.0265(7) 0.0303(8) 0.0467(9) -0.0059(7) 0.0043(6) -0.0123(6)
C66 0.0523(10) 0.0300(8) 0.0387(8) -0.0040(7) -0.0116(7) -0.0181(7)
C74 0.0357(9) 0.0417(9) 0.0632(11) -0.0179(8) -0.0129(8) -0.0166(7)
C75 0.0384(9) 0.0486(10) 0.0434(9) -0.0175(8) -0.0095(7) -0.0154(8)
C98 0.0398(9) 0.0473(10) 0.0522(10) -0.0007(8) -0.0204(8) -0.0182(8)
C24 0.0403(9) 0.0331(9) 0.0531(11) 0.0110(8) 0.0082(8) -0.0086(7)
C64 0.0571(11) 0.0400(9) 0.0348(9) 0.0049(7) -0.0103(7) -0.0172(8)
C65 0.0684(12) 0.0312(9) 0.0464(10) 0.0016(7) -0.0154(9) -0.0213(8)
C23 0.0411(9) 0.0443(10) 0.0371(9) 0.0073(7) 0.0008(7) -0.0108(8)
C1U 0.0692(13) 0.0460(10) 0.0380(9) -0.0125(8) 0.0109(9) -0.0194(9)
C4U 0.0691(14) 0.0510(12) 0.0558(12) -0.0223(10) -0.0012(10) -0.0043(10)
C5U 0.0490(11) 0.0567(12) 0.0488(11) -0.0107(9) -0.0090(9) 0.0033(9)
C6U 0.0605(12) 0.0640(12) 0.0337(9) -0.0070(8) -0.0078(8) -0.0172(10)
C3U 0.0994(18) 0.0469(12) 0.0590(13) -0.0076(10) -0.0214(12) -0.0291(12)
C2U 0.0755(14) 0.0546(12) 0.0610(13) 0.0077(10) -0.0033(11) -0.0340(11)
C5S 0.0381(9) 0.0477(10) 0.0597(11) -0.0205(9) 0.0052(8) -0.0187(8)
C3S 0.0423(9) 0.0451(10) 0.0461(10) -0.0031(8) -0.0077(7) -0.0163(8)
C4S 0.0416(9) 0.0646(12) 0.0438(10) -0.0182(9) 0.0012(7) -0.0242(9)
C6S 0.0540(11) 0.0478(11) 0.0532(11) -0.0050(9) -0.0089(9) -0.0041(9)
C2S 0.0652(13) 0.0494(11) 0.0600(12) -0.0220(10) -0.0130(10) -0.0044(10)
C1S 0.0876(17) 0.0702(15) 0.0511(12) -0.0238(11) -0.0256(11) 0.0051(13)
C5B 0.0416(9) 0.0418(9) 0.0352(8) -0.0147(7) 0.0039(7) -0.0202(7)
C4B 0.0344(8) 0.0442(9) 0.0322(8) -0.0069(7) 0.0026(6) -0.0128(7)
C3B 0.0514(10) 0.0374(9) 0.0430(9) -0.0111(7) 0.0141(8) -0.0215(8)
C6B 0.0524(10) 0.0352(9) 0.0385(9) -0.0073(7) 0.0008(7) -0.0150(8)
C1B 0.0525(10) 0.0612(12) 0.0358(9) -0.0085(8) -0.0066(7) -0.0264(9)
C2B 0.0619(11) 0.0644(12) 0.0422(9) -0.0245(9) 0.0124(8) -0.0431(10)

loop_
_atom_type_symbol
_atom_type_description
_atom_type_scat_dispersion_real
_atom_type_scat_dispersion_imag
_atom_type_scat_source
C C 0.0033 0.0016 'International Tables Vol C Tables 4.2.6.8 and 6.1.1.4'
H H 0.0000 0.0000 'International Tables Vol C Tables 4.2.6.8 and 6.1.1.4'
N N 0.0061 0.0033 'International Tables Vol C Tables 4.2.6.8 and 6.1.1.4'

loop_
_geom_angle_atom_site_label_1
_geom_angle_atom_site_label_2
_geom_angle_atom_site_label_3
_geom_angle
N2 C1 C10 121.01(12)
N2 C1 C2 111.62(12)
N2 C4 C3 109.45(11)
N1 C9 C51 120.56(12)
N1 C9 C8 107.92(12)
N1 C6 C5 122.87(12)
N1 C6 C7 106.83(12)
C1 N2 C4 106.19(11)
C1 C2 H2 126.8
C91 C92 C97 120.48(12)
C91 C96 C99 120.47(12)
C9 N1 H1 129.1(10)
C9 N1 C6 110.19(11)
C9 C8 H8 126.3
C55 C56 C81 118.68(12)
C55 C56 C51 119.81(13)
C55 C54 C71 121.92(12)
C3 C2 C1 106.39(12)
C3 C2 H2 126.8
C6 N1 H1 120.5(10)
C6 C5 C91 116.55(11)
C6 C7 H7 126.2
C15 C10 C1 119.91(12)
C15 C10 C11 119.64(12)
C15 C14 H14 119.3
C92 C91 C5 119.51(12)
C92 C91 C96 120.72(12)
C92 C93 H93 119.2
C92 C93 C94 121.66(14)
C92 C97 H97B 109.5
C92 C97 H97C 109.5
C92 C97 H97A 109.5
C13 C12 H12 119.5
C13 C12 C11 120.99(13)
C13 C14 C15 121.48(12)
C13 C14 H14 119.3
C41 C42 H42 119.7
C41 C46 H46 119.8
C41 C46 C45 120.30(14)
C10 C15 C41 121.28(12)
C10 C11 C21 121.13(12)
C4 C3 H3 126.8
C4 C5 C91 120.09(12)
C4 C5 C6 123.36(12)
C71 C76 H76 119.7
C71 C72 H72 119.6
C32 C31 C13 120.72(12)
C32 C33 H33 119.8
C31 C32 H32 119.8
C31 C36 H36 119.5
C81 C82 H82 119.7
C81 C86 H86 119.7
C81 C86 C85 120.66(14)
C12 C13 C31 121.38(12)
C12 C11 C10 119.65(12)
C12 C11 C21 119.18(12)
C14 C15 C41 119.24(12)
C14 C15 C10 119.43(12)
C14 C13 C31 119.81(12)
C14 C13 C12 118.79(12)
C51 C56 C81 121.48(12)
C51 C52 C61 123.43(12)
C61 C62 H62 119.7
C61 C66 H66 119.5
C5 C4 N2 121.95(12)
C5 C4 C3 128.60(12)
C96 C91 C5 119.75(12)
C96 C95 H95 118.9
C96 C99 H99A 109.5
C96 C99 H99C 109.5
C96 C99 H99B 109.5
C56 C55 H55 119.2
C56 C55 C54 121.58(13)
C56 C51 C9 120.42(12)
C42 C41 C15 120.45(12)
C42 C43 H43 119.9
C42 C43 C44 120.16(14)
C11 C10 C1 120.45(12)
C11 C12 H12 119.5
C43 C42 C41 120.67(13)
C43 C42 H42 119.7
C43 C44 C45 119.92(14)
C43 C44 H44 120.0
C7 C6 C5 130.30(12)
C7 C8 C9 107.36(13)
C7 C8 H8 126.3
C54 C55 H55 119.2
C54 C53 H53 118.7
C54 C53 C52 122.51(13)
C53 C54 C55 117.77(12)
C53 C54 C71 120.25(13)
C53 C52 C51 119.17(13)
C53 C52 C61 117.37(12)
C35 C36 C31 120.90(14)
C35 C36 H36 119.5
C35 C34 C33 119.70(13)
C35 C34 H34 120.1
C93 C92 C91 118.76(13)
C93 C92 C97 120.76(13)
C93 C94 C98 120.85(14)
C95 C96 C91 118.41(13)
C95 C96 C99 121.12(13)
C95 C94 C93 118.15(13)
C95 C94 C98 121.00(15)
C52 C51 C9 120.39(12)
C52 C51 C56 119.13(12)
C52 C53 H53 118.7
C82 C81 C56 120.97(13)
C82 C83 H83 119.8
C33 C32 H32 119.8
C33 C32 C31 120.39(13)
C33 C34 H34 120.1
C76 C71 C54 120.55(13)
C76 C71 C72 118.29(13)
C76 C75 H75 119.8
C8 C9 C51 131.52(13)
C8 C7 C6 107.70(12)
C8 C7 H7 126.2
C21 C22 H22 119.6
C21 C26 C25 120.13(16)
C21 C26 H26 119.9
C2 C1 C10 127.37(12)
C2 C3 H3 126.8
C2 C3 C4 106.34(12)
C36 C31 C13 120.73(13)
C36 C31 C32 118.53(13)
C36 C35 H35 120.0
C83 C82 C81 120.67(14)
C83 C82 H82 119.7
C83 C84 C85 119.56(14)
C83 C84 H84 120.2
C22 C21 C11 120.39(13)
C22 C23 H23 120.0
C94 C93 H93 119.2
C94 C95 C96 122.26(14)
C94 C95 H95 118.9
C94 C98 H98C 109.5
C94 C98 H98B 109.5
C94 C98 H98A 109.5
C86 C81 C56 120.53(13)
C86 C81 C82 118.50(13)
C86 C85 H85 119.9
C46 C41 C15 120.71(12)
C46 C41 C42 118.80(13)
C46 C45 H45 119.9
H97B C97 H97C 109.5
H97B C97 H97A 109.5
H97C C97 H97A 109.5
C45 C46 H46 119.8
C45 C44 H44 120.0
C85 C86 H86 119.7
C85 C84 H84 120.2
C62 C61 C52 122.12(13)
C62 C63 H63 119.8
C62 C63 C64 120.40(15)
C34 C35 H35 120.0
C34 C35 C36 119.99(14)
C34 C33 C32 120.47(14)
C34 C33 H33 119.8
C72 C71 C54 121.10(13)
C72 C73 H73 119.9
C73 C72 C71 120.78(15)
C73 C72 H72 119.6
C73 C74 H74 120.2
C73 C74 C75 119.64(15)
C84 C83 C82 120.32(15)
C84 C83 H83 119.8
C84 C85 C86 120.30(14)
C84 C85 H85 119.9
H99A C99 H99C 109.5
H99A C99 H99B 109.5
H99C C99 H99B 109.5
C25 C26 H26 119.9
C25 C24 H24 120.0
C63 C62 C61 120.53(14)
C63 C62 H62 119.7
C63 C64 H64 120.2
C44 C43 H43 119.9
C44 C45 C46 120.13(14)
C44 C45 H45 119.9
C26 C21 C11 120.83(13)
C26 C21 C22 118.76(13)
C26 C25 H25 119.8
C66 C61 C52 119.40(13)
C66 C61 C62 118.38(14)
C66 C65 H65 119.9
C74 C73 C72 120.17(16)
C74 C73 H73 119.9
C74 C75 C76 120.47(16)
C74 C75 H75 119.8
C75 C76 C71 120.64(15)
C75 C76 H76 119.7
C75 C74 H74 120.2
H98C C98 H98B 109.5
H98C C98 H98A 109.5
H98B C98 H98A 109.5
C24 C25 H25 119.8
C24 C25 C26 120.40(16)
C24 C23 C22 119.94(17)
C24 C23 H23 120.0
C64 C63 H63 119.8
C64 C65 C66 120.19(16)
C64 C65 H65 119.9
C65 C66 C61 120.91(15)
C65 C66 H66 119.5
C65 C64 C63 119.58(15)
C65 C64 H64 120.2
C23 C22 C21 120.78(16)
C23 C22 H22 119.6
C23 C24 C25 119.99(15)
C23 C24 H24 120.0
C1U C6U H6U 119.9
C1U C2U C3U 117.9(2)
C1U C2U H2U 121.1
C4U C5U H5U 119.9
C4U C5U C6U 120.2(2)
C4U C3U H3U 121.0
C4U C3U C2U 118.0(2)
C5U C4U H4U 118.8
C5U C4U C3U 122.4(2)
C5U C6U C1U 120.2(2)
C5U C6U H6U 119.9
C6U C1U H1U 119.4
C6U C1U C2U 121.15(19)
C6U C5U H5U 119.9
C3U C4U H4U 118.8
C3U C2U H2U 121.1
C2U C1U H1U 119.4
C2U C3U H3U 121.0
C5S C4S H4S 119.9
C5S C6S H6S 120.3
C5S C6S C1S 119.38(18)
C3S C4S C5S 120.21(17)
C3S C4S H4S 119.9
C3S C2S H2S 120.1
C3S C2S C1S 119.84(19)
C4S C5S H5S 119.8
C4S C3S H3S 120.1
C6S C5S H5S 119.8
C6S C5S C4S 120.36(17)
C6S C1S C2S 120.37(19)
C6S C1S H1S 119.8
C2S C3S H3S 120.1
C2S C3S C4S 119.82(17)
C2S C1S H1S 119.8
C1S C6S H6S 120.3
C1S C2S H2S 120.1
C5B C4B H4B 119.9
C5B C4B C3B 120.25(15)
C5B C6B H6B 120.0
C5B C6B C1B 119.93(16)
C4B C5B H5B 120.0
C4B C3B H3B 120.1
C3B C4B H4B 119.9
C3B C2B C1B 120.11(16)
C3B C2B H2B 119.9
C6B C5B H5B 120.0
C6B C5B C4B 119.99(15)
C6B C1B H1B 120.0
C6B C1B C2B 119.96(16)
C1B C6B H6B 120.0
C1B C2B H2B 119.9
C2B C3B C4B 119.76(16)
C2B C3B H3B 120.1
C2B C1B H1B 120.0

loop_
_geom_bond_atom_site_label_1
_geom_bond_atom_site_label_2
_geom_bond_distance
N2 C1 1.3037(17)
N2 C4 1.3880(16)
N1 H1 0.870(13)
N1 C9 1.3375(17)
N1 C6 1.3664(17)
C1 C10 1.4696(18)
C1 C2 1.4387(19)
C91 C92 1.3893(19)
C91 C5 1.4843(18)
C91 C96 1.3913(19)
C9 C51 1.4660(19)
C9 C8 1.3840(19)
C55 H55 0.9500
C55 C56 1.3854(19)
C55 C54 1.3871(19)
C3 H3 0.9500
C3 C4 1.4291(19)
C3 C2 1.3448(19)
C6 C5 1.4159(19)
C6 C7 1.3847(19)
C15 C41 1.4778(18)
C15 C10 1.3961(18)
C15 C14 1.3840(18)
C92 C93 1.3820(19)
C92 C97 1.500(2)
C13 C31 1.4779(18)
C13 C12 1.3862(19)
C13 C14 1.3828(19)
C41 C42 1.3873(19)
C41 C46 1.3813(19)
C10 C11 1.3963(19)
C4 C5 1.3645(19)
C71 C54 1.4785(19)
C71 C76 1.381(2)
C71 C72 1.387(2)
C32 H32 0.9500
C32 C31 1.384(2)
C32 C33 1.375(2)
C31 C36 1.3805(19)
C81 C56 1.4860(19)
C81 C82 1.387(2)
C81 C86 1.380(2)
C12 H12 0.9500
C12 C11 1.3878(19)
C14 H14 0.9500
C51 C56 1.4007(19)
C51 C52 1.3976(19)
C61 C52 1.4796(19)
C61 C62 1.384(2)
C61 C66 1.381(2)
C96 C95 1.3802(19)
C96 C99 1.497(2)
C42 H42 0.9500
C42 C43 1.372(2)
C11 C21 1.4831(18)
C43 H43 0.9500
C43 C44 1.373(2)
C7 H7 0.9500
C7 C8 1.384(2)
C54 C53 1.3783(19)
C53 H53 0.9500
C53 C52 1.3861(19)
C35 H35 0.9500
C35 C36 1.377(2)
C35 C34 1.371(2)
C93 H93 0.9500
C93 C94 1.383(2)
C95 H95 0.9500
C95 C94 1.375(2)
C82 H82 0.9500
C82 C83 1.377(2)
C33 H33 0.9500
C33 C34 1.372(2)
C76 H76 0.9500
C76 C75 1.380(2)
C8 H8 0.9500
C21 C22 1.384(2)
C21 C26 1.377(2)
C2 H2 0.9500
C36 H36 0.9500
C83 H83 0.9500
C83 C84 1.373(2)
C22 H22 0.9500
C22 C23 1.378(2)
C94 C98 1.500(2)
C86 H86 0.9500
C86 C85 1.382(2)
C46 H46 0.9500
C46 C45 1.382(2)
C97 H97B 0.9800
C97 H97C 0.9800
C97 H97A 0.9800
C45 H45 0.9500
C45 C44 1.374(2)
C85 H85 0.9500
C85 C84 1.374(2)
C62 H62 0.9500
C62 C63 1.371(2)
C34 H34 0.9500
C72 H72 0.9500
C72 C73 1.381(2)
C73 H73 0.9500
C73 C74 1.370(2)
C84 H84 0.9500
C99 H99A 0.9800
C99 H99C 0.9800
C99 H99B 0.9800
C25 H25 0.9500
C25 C26 1.383(2)
C25 C24 1.369(3)
C63 H63 0.9500
C63 C64 1.377(2)
C44 H44 0.9500
C26 H26 0.9500
C66 H66 0.9500
C66 C65 1.375(2)
C74 H74 0.9500
C74 C75 1.371(2)
C75 H75 0.9500
C98 H98C 0.9800
C98 H98B 0.9800
C98 H98A 0.9800
C24 H24 0.9500
C24 C23 1.366(3)
C64 H64 0.9500
C64 C65 1.365(2)
C65 H65 0.9500
C23 H23 0.9500
C1U H1U 0.9500
C1U C6U 1.354(3)
C1U C2U 1.368(3)
C4U H4U 0.9500
C4U C5U 1.336(3)
C4U C3U 1.349(3)
C5U H5U 0.9500
C5U C6U 1.348(3)
C6U H6U 0.9500
C3U H3U 0.9500
C3U C2U 1.428(3)
C2U H2U 0.9500
C5S H5S 0.9500
C5S C4S 1.366(2)
C5S C6S 1.355(3)
C3S H3S 0.9500
C3S C4S 1.361(3)
C3S C2S 1.353(3)
C4S H4S 0.9500
C6S H6S 0.9500
C6S C1S 1.361(3)
C2S H2S 0.9500
C2S C1S 1.374(3)
C1S H1S 0.9500
C5B H5B 0.9500
C5B C4B 1.369(2)
C5B C6B 1.366(2)
C4B H4B 0.9500
C4B C3B 1.372(2)
C3B H3B 0.9500
C3B C2B 1.366(3)
C6B H6B 0.9500
C6B C1B 1.372(2)
C1B H1B 0.9500
C1B C2B 1.373(3)
C2B H2B 0.9500
